data_7118924
loop_
_publ_author_name
'Wang, Huan'
'Zhang, Zhiyun'
'Zhou, Haitao'
'Wang, Tonghai'
'Su, Jianhua'
'Tong, Xiaofeng'
'Tian, He'

_publ_section_title
;
 Cu-catalyzed C-H amination/Ullmann N-arylation domino reaction: a
 straightforward synthesis of
 9,14-diaryl-9,14-dihydrodibenzo[a,c]phenazine.
;
_journal_issue 31
_journal_name_full 'Chemical communications (Cambridge, England)'
_journal_page_first 5459
_journal_page_last 5462
_journal_paper_doi 10.1039/c6cc01569g
_journal_volume 52
_journal_year 2016
_chemical_formula_sum 'C42 H26 N2'
_chemical_formula_weight 558.65
_chemical_name_systematic
;
?
;
_space_group_IT_number 14
_symmetry_cell_setting monoclinic
_symmetry_space_group_name_Hall '-P 2yn'
_symmetry_space_group_name_H-M 'P 1 21/n 1'
_atom_sites_solution_hydrogens geom
_atom_sites_solution_primary direct
_atom_sites_solution_secondary difmap
_audit_creation_method SHELXL-97
_audit_update_record
;
2012-06-28 deposited with the CCDC.
2016-03-16 downloaded from the CCDC.
;
_cell_angle_alpha 90.00
_cell_angle_beta 92.9890(10)
_cell_angle_gamma 90.00
_cell_formula_units_Z 4
_cell_length_a 11.4684(6)
_cell_length_b 18.0050(9)
_cell_length_c 13.8450(7)
_cell_measurement_reflns_used 4545
_cell_measurement_temperature 293(2)
_cell_measurement_theta_max 51.020
_cell_measurement_theta_min 4.490
_cell_volume 2854.9(3)
_computing_cell_refinement 'Bruker SMART'
_computing_data_collection 'Bruker SMART'
_computing_data_reduction 'Bruker SHELXTL'
_computing_molecular_graphics 'Bruker SHELXTL'
_computing_publication_material 'Bruker SHELXTL'
_computing_structure_refinement 'SHELXL-97 (Sheldrick, 1997)'
_computing_structure_solution 'SHELXS-97 (Sheldrick, 1990)'
_diffrn_ambient_temperature 293(2)
_diffrn_measured_fraction_theta_full 0.999
_diffrn_measured_fraction_theta_max 0.999
_diffrn_measurement_device_type 'CCD area detector'
_diffrn_measurement_method 'phi and omega scans'
_diffrn_radiation_monochromator graphite
_diffrn_radiation_source 'fine-focus sealed tube'
_diffrn_radiation_type MoK\a
_diffrn_radiation_wavelength 0.71073
_diffrn_reflns_av_R_equivalents 0.0235
_diffrn_reflns_av_sigmaI/netI 0.0256
_diffrn_reflns_limit_h_max 13
_diffrn_reflns_limit_h_min -14
_diffrn_reflns_limit_k_max 16
_diffrn_reflns_limit_k_min -22
_diffrn_reflns_limit_l_max 17
_diffrn_reflns_limit_l_min -17
_diffrn_reflns_number 17144
_diffrn_reflns_theta_full 26.00
_diffrn_reflns_theta_max 26.00
_diffrn_reflns_theta_min 1.86
_exptl_absorpt_coefficient_mu 0.075
_exptl_absorpt_correction_T_max 1.00000
_exptl_absorpt_correction_T_min 0.58903
_exptl_absorpt_correction_type empirical
_exptl_absorpt_process_details sadabs
_exptl_crystal_colour green
_exptl_crystal_density_diffrn 1.300
_exptl_crystal_density_method 'not measured'
_exptl_crystal_description prismatic
_exptl_crystal_F_000 1168
_exptl_crystal_size_max 0.321
_exptl_crystal_size_mid 0.212
_exptl_crystal_size_min 0.156
_refine_diff_density_max 0.163
_refine_diff_density_min -0.122
_refine_diff_density_rms 0.029
_refine_ls_extinction_method none
_refine_ls_goodness_of_fit_ref 1.023
_refine_ls_hydrogen_treatment constr
_refine_ls_matrix_type full
_refine_ls_number_parameters 397
_refine_ls_number_reflns 5607
_refine_ls_number_restraints 6
_refine_ls_restrained_S_all 1.023
_refine_ls_R_factor_all 0.0703
_refine_ls_R_factor_gt 0.0486
_refine_ls_shift/su_max 0.000
_refine_ls_shift/su_mean 0.000
_refine_ls_structure_factor_coef Fsqd
_refine_ls_weighting_details 'calc w=1/[\s^2^(Fo^2^)+(0.0698P)^2^+0.3621P] where P=(Fo^2^+2Fc^2^)/3'
_refine_ls_weighting_scheme calc
_refine_ls_wR_factor_gt 0.1257
_refine_ls_wR_factor_ref 0.1407
_reflns_number_gt 3922
_reflns_number_total 5607
_reflns_threshold_expression >2sigma(I)
_cod_data_source_file c6cc01569g2.cif
_cod_data_source_block cd21252
_cod_depositor_comments
;
The following automatic conversions were performed:

'_symmetry_cell_setting' value 'Monoclinic' changed to 'monoclinic'
according to
/usr/data/users/saulius/crontab/automatic-downloads/rss-feeds/RSC/lib/dictionaries/cif_core.dic
dictionary named 'cif_core.dic' version 2.4.2 from 2011-04-26.

Automatic conversion script
Id: cif_fix_values 4268 2015-11-12 08:31:59Z antanas 

 Adding full bibliography for 7118922--7118925.cif.
;
_cod_original_sg_symbol_H-M P2(1)/n
_cod_database_code 7118924

loop_
_symmetry_equiv_pos_as_xyz
'x, y, z'
'-x+1/2, y+1/2, -z+1/2'
'-x, -y, -z'
'x-1/2, -y-1/2, z-1/2'

loop_
_atom_site_label
_atom_site_type_symbol
_atom_site_fract_x
_atom_site_fract_y
_atom_site_fract_z
_atom_site_U_iso_or_equiv
_atom_site_adp_type
_atom_site_occupancy
_atom_site_symmetry_multiplicity
_atom_site_calc_flag
_atom_site_refinement_flags
N1 N 0.70601(13) 0.03770(7) 0.70359(9) 0.0600(4) Uani 1 1 d .
N2 N 0.76415(13) 0.14648(7) 0.57526(10) 0.0626(4) Uani 1 1 d .
C1 C 0.68565(16) 0.11392(9) 0.72760(12) 0.0610(4) Uani 1 1 d .
C2 C 0.63814(19) 0.13499(11) 0.81374(14) 0.0776(6) Uani 1 1 d .
H2 H 0.6245 0.0995 0.8606 0.093 Uiso 1 1 calc R
C3 C 0.6111(2) 0.20859(12) 0.82998(16) 0.0907(7) Uani 1 1 d .
H3 H 0.5810 0.2224 0.8884 0.109 Uiso 1 1 calc R
C4 C 0.6282(2) 0.26150(11) 0.76085(17) 0.0901(7) Uani 1 1 d .
H4 H 0.6074 0.3106 0.7717 0.108 Uiso 1 1 calc R
C5 C 0.67604(19) 0.24193(10) 0.67579(14) 0.0763(5) Uani 1 1 d .
H5 H 0.6866 0.2775 0.6284 0.092 Uiso 1 1 calc R
C6 C 0.70878(16) 0.16851(9) 0.66061(12) 0.0625(5) Uani 1 1 d .
C7 C 0.69586(15) 0.02278(9) 0.60212(12) 0.0564(4) Uani 1 1 d .
C8 C 0.72027(15) 0.07709(9) 0.53860(12) 0.0577(4) Uani 1 1 d .
C9 C 0.69752(15) 0.06869(9) 0.43614(12) 0.0619(4) Uani 1 1 d .
C10 C 0.72148(18) 0.12637(11) 0.37156(13) 0.0726(5) Uani 1 1 d .
H10 H 0.7502 0.1715 0.3954 0.087 Uiso 1 1 calc R
C11 C 0.7029(2) 0.11665(13) 0.27373(14) 0.0823(6) Uani 1 1 d .
H11 H 0.7200 0.1547 0.2314 0.099 Uiso 1 1 calc R
C12 C 0.65844(19) 0.05002(14) 0.23826(14) 0.0866(6) Uani 1 1 d .
H12 H 0.6461 0.0435 0.1719 0.104 Uiso 1 1 calc R
C13 C 0.63249(18) -0.00628(12) 0.29964(14) 0.0781(6) Uani 1 1 d .
H13 H 0.6015 -0.0503 0.2743 0.094 Uiso 1 1 calc R
C14 C 0.65157(15) 0.00078(10) 0.40017(12) 0.0639(5) Uani 1 1 d .
C15 C 0.62620(15) -0.05839(9) 0.46760(13) 0.0625(4) Uani 1 1 d .
C16 C 0.57737(18) -0.12663(11) 0.43659(15) 0.0766(6) Uani 1 1 d .
H16 H 0.5611 -0.1345 0.3709 0.092 Uiso 1 1 calc R
C17 C 0.55344(19) -0.18134(11) 0.50049(17) 0.0851(6) Uani 1 1 d .
H17 H 0.5210 -0.2259 0.4781 0.102 Uiso 1 1 calc R
C18 C 0.57714(19) -0.17093(10) 0.59859(16) 0.0808(6) Uani 1 1 d .
H18 H 0.5622 -0.2088 0.6419 0.097 Uiso 1 1 calc R
C19 C 0.62243(17) -0.10514(9) 0.63193(14) 0.0701(5) Uani 1 1 d .
H19 H 0.6368 -0.0985 0.6981 0.084 Uiso 1 1 calc R
C20 C 0.64783(14) -0.04735(9) 0.56832(12) 0.0587(4) Uani 1 1 d .
C21 C 0.88461(17) 0.16282(10) 0.56666(12) 0.0653(5) Uani 1 1 d .
C22 C 0.95643(19) 0.11608(12) 0.51632(15) 0.0790(6) Uani 1 1 d .
H22 H 0.9249 0.0736 0.4871 0.095 Uiso 1 1 calc R
C23 C 1.0728(2) 0.13125(15) 0.50871(18) 0.0978(7) Uani 1 1 d U
H23 H 1.1191 0.0988 0.4751 0.117 Uiso 1 1 calc R
C24 C 1.1215(2) 0.19374(18) 0.5501(2) 0.1071(8) Uani 1 1 d U
H24 H 1.2005 0.2040 0.5454 0.129 Uiso 1 1 calc R
C25 C 1.0513(3) 0.24099(16) 0.59876(18) 0.1033(8) Uani 1 1 d .
H25 H 1.0834 0.2839 0.6265 0.124 Uiso 1 1 calc R
C26 C 0.9343(2) 0.22635(12) 0.60743(14) 0.0824(6) Uani 1 1 d .
H26 H 0.8886 0.2593 0.6408 0.099 Uiso 1 1 calc R
C27 C 0.79687(16) -0.00028(9) 0.76171(12) 0.0597(4) Uani 1 1 d .
C28 C 0.90996(17) 0.00072(10) 0.73290(14) 0.0662(5) Uani 1 1 d .
H28 H 0.9260 0.0225 0.6741 0.079 Uiso 1 1 calc R
C29 C 1.00063(17) -0.03029(10) 0.79023(14) 0.0705(5) Uani 1 1 d .
H29 H 1.0763 -0.0296 0.7691 0.085 Uiso 1 1 calc R
C30 C 0.97897(17) -0.06212(9) 0.87860(13) 0.0660(5) Uani 1 1 d .
C31 C 0.86241(16) -0.06554(8) 0.90808(12) 0.0598(4) Uani 1 1 d .
C32 C 0.76985(16) -0.03553(9) 0.84794(12) 0.0598(4) Uani 1 1 d .
C33 C 0.65264(17) -0.04425(10) 0.87873(13) 0.0685(5) Uani 1 1 d .
H33 H 0.5906 -0.0265 0.8394 0.082 Uiso 1 1 calc R
C34 C 0.6307(2) -0.07749(11) 0.96302(14) 0.0756(5) Uani 1 1 d .
H34 H 0.5537 -0.0827 0.9798 0.091 Uiso 1 1 calc R
C35 C 0.7221(2) -0.10491(10) 1.02735(13) 0.0734(5) Uani 1 1 d U
C36 C 0.7014(2) -0.13790(12) 1.11575(15) 0.0921(7) Uani 1 1 d .
H36 H 0.6250 -0.1439 1.1338 0.111 Uiso 1 1 calc R
C37 C 0.7921(3) -0.16169(13) 1.17675(16) 0.1029(8) Uani 1 1 d .
H37 H 0.7767 -0.1822 1.2364 0.123 Uiso 1 1 calc R
C38 C 0.9056(3) -0.15544(12) 1.15027(15) 0.0937(7) Uani 1 1 d .
H38 H 0.9659 -0.1716 1.1925 0.112 Uiso 1 1 calc R
C39 C 0.9320(2) -0.12508(10) 1.06070(13) 0.0757(5) Uani 1 1 d U
C40 C 0.83879(18) -0.09874(9) 0.99869(12) 0.0661(4) Uani 1 1 d U
C41 C 1.0474(2) -0.11926(11) 1.03003(16) 0.0832(5) Uani 1 1 d U
H41 H 1.1089 -0.1359 1.0709 0.100 Uiso 1 1 calc R
C42 C 1.07134(19) -0.09026(11) 0.94293(15) 0.0794(6) Uani 1 1 d .
H42 H 1.1481 -0.0885 0.9245 0.095 Uiso 1 1 calc R

loop_
_atom_site_aniso_label
_atom_site_aniso_U_11
_atom_site_aniso_U_22
_atom_site_aniso_U_33
_atom_site_aniso_U_23
_atom_site_aniso_U_13
_atom_site_aniso_U_12
N1 0.0777(10) 0.0450(7) 0.0556(8) -0.0029(6) -0.0124(7) 0.0052(6)
N2 0.0776(10) 0.0470(7) 0.0621(8) -0.0043(6) -0.0069(7) -0.0005(7)
C1 0.0754(11) 0.0473(9) 0.0584(10) -0.0076(8) -0.0142(8) 0.0043(8)
C2 0.1070(16) 0.0614(11) 0.0638(11) -0.0071(9) -0.0008(10) 0.0009(10)
C3 0.1240(19) 0.0732(14) 0.0752(13) -0.0248(12) 0.0079(12) 0.0071(12)
C4 0.1259(19) 0.0518(11) 0.0915(15) -0.0198(11) -0.0043(13) 0.0101(11)
C5 0.1059(15) 0.0468(10) 0.0747(12) -0.0060(9) -0.0081(11) 0.0063(9)
C6 0.0786(12) 0.0472(9) 0.0601(10) -0.0064(8) -0.0122(8) 0.0017(8)
C7 0.0644(10) 0.0459(8) 0.0574(9) -0.0047(7) -0.0128(8) 0.0091(7)
C8 0.0675(10) 0.0444(8) 0.0598(9) -0.0057(8) -0.0104(8) 0.0088(7)
C9 0.0716(11) 0.0536(10) 0.0591(10) -0.0024(8) -0.0107(8) 0.0133(8)
C10 0.0882(13) 0.0640(11) 0.0640(11) 0.0023(9) -0.0103(10) 0.0129(9)
C11 0.0940(15) 0.0877(15) 0.0640(12) 0.0102(11) -0.0079(10) 0.0147(12)
C12 0.0942(15) 0.1073(17) 0.0566(11) -0.0073(12) -0.0131(10) 0.0133(13)
C13 0.0864(14) 0.0810(13) 0.0651(11) -0.0161(11) -0.0138(10) 0.0107(11)
C14 0.0670(11) 0.0621(10) 0.0608(10) -0.0108(8) -0.0123(8) 0.0154(8)
C15 0.0636(10) 0.0514(9) 0.0706(11) -0.0114(8) -0.0149(8) 0.0121(8)
C16 0.0863(14) 0.0593(11) 0.0811(13) -0.0173(10) -0.0253(11) 0.0086(9)
C17 0.0947(15) 0.0511(11) 0.1057(16) -0.0144(11) -0.0301(12) -0.0004(10)
C18 0.0936(15) 0.0498(10) 0.0966(15) 0.0026(10) -0.0184(12) -0.0035(9)
C19 0.0833(13) 0.0496(10) 0.0752(12) -0.0033(9) -0.0158(10) 0.0020(9)
C20 0.0621(10) 0.0467(9) 0.0656(10) -0.0066(8) -0.0126(8) 0.0084(7)
C21 0.0802(13) 0.0572(10) 0.0564(10) 0.0126(8) -0.0157(9) -0.0029(9)
C22 0.0798(14) 0.0763(13) 0.0800(13) 0.0098(10) -0.0060(11) 0.0043(11)
C23 0.0816(16) 0.1154(18) 0.0955(16) 0.0281(13) -0.0029(12) 0.0082(12)
C24 0.0797(16) 0.134(2) 0.1046(19) 0.0391(16) -0.0211(14) -0.0138(15)
C25 0.106(2) 0.1020(18) 0.0968(17) 0.0184(15) -0.0399(15) -0.0336(16)
C26 0.0937(16) 0.0735(13) 0.0769(13) 0.0047(10) -0.0237(11) -0.0117(11)
C27 0.0729(12) 0.0444(8) 0.0599(10) -0.0038(8) -0.0133(8) 0.0019(8)
C28 0.0771(13) 0.0527(10) 0.0678(11) 0.0029(8) -0.0056(9) 0.0001(8)
C29 0.0704(12) 0.0591(10) 0.0808(13) 0.0000(9) -0.0069(10) 0.0002(9)
C30 0.0800(13) 0.0443(9) 0.0714(11) -0.0059(8) -0.0177(9) 0.0013(8)
C31 0.0810(12) 0.0399(8) 0.0566(9) -0.0066(7) -0.0144(8) -0.0005(8)
C32 0.0768(12) 0.0447(9) 0.0562(9) -0.0058(7) -0.0119(8) 0.0001(8)
C33 0.0773(13) 0.0602(11) 0.0670(11) -0.0024(9) -0.0069(9) -0.0005(9)
C34 0.0904(14) 0.0672(12) 0.0693(12) -0.0035(10) 0.0049(10) -0.0023(10)
C35 0.1058(10) 0.0544(10) 0.0594(10) -0.0080(8) -0.0016(9) 0.0027(10)
C36 0.135(2) 0.0755(14) 0.0659(12) -0.0003(11) 0.0087(13) 0.0092(13)
C37 0.164(3) 0.0798(15) 0.0645(13) 0.0035(11) 0.0027(16) 0.0198(17)
C38 0.149(2) 0.0643(13) 0.0645(12) -0.0017(10) -0.0247(14) 0.0234(14)
C39 0.1150(10) 0.0459(9) 0.0632(11) -0.0095(8) -0.0257(9) 0.0102(9)
C40 0.0983(9) 0.0411(8) 0.0571(10) -0.0085(7) -0.0150(8) 0.0022(8)
C41 0.1059(10) 0.0584(11) 0.0810(13) -0.0041(10) -0.0372(11) 0.0111(11)
C42 0.0856(14) 0.0600(11) 0.0895(14) -0.0038(10) -0.0245(11) 0.0054(9)

loop_
_atom_type_symbol
_atom_type_description
_atom_type_scat_dispersion_real
_atom_type_scat_dispersion_imag
_atom_type_scat_source
C C 0.0033 0.0016 'International Tables Vol C Tables 4.2.6.8 and 6.1.1.4'
H H 0.0000 0.0000 'International Tables Vol C Tables 4.2.6.8 and 6.1.1.4'
N N 0.0061 0.0033 'International Tables Vol C Tables 4.2.6.8 and 6.1.1.4'

loop_
_geom_angle_atom_site_label_1
_geom_angle_atom_site_label_2
_geom_angle_atom_site_label_3
_geom_angle
C7 N1 C1 113.70(13)
C7 N1 C27 118.36(13)
C1 N1 C27 116.27(12)
C21 N2 C6 119.19(14)
C21 N2 C8 118.41(14)
C6 N2 C8 111.92(14)
C6 C1 C2 118.55(16)
C6 C1 N1 118.96(15)
C2 C1 N1 122.42(16)
C3 C2 C1 120.18(19)
C3 C2 H2 119.9
C1 C2 H2 119.9
C4 C3 C2 120.7(2)
C4 C3 H3 119.6
C2 C3 H3 119.6
C5 C4 C3 119.94(18)
C5 C4 H4 120.0
C3 C4 H4 120.0
C4 C5 C6 119.77(19)
C4 C5 H5 120.1
C6 C5 H5 120.1
C1 C6 C5 120.62(17)
C1 C6 N2 117.77(14)
C5 C6 N2 121.59(17)
C8 C7 N1 119.58(14)
C8 C7 C20 120.58(15)
N1 C7 C20 119.51(15)
C7 C8 N2 118.76(14)
C7 C8 C9 122.15(15)
N2 C8 C9 119.00(15)
C10 C9 C14 119.79(16)
C10 C9 C8 121.22(16)
C14 C9 C8 118.99(16)
C11 C10 C9 120.54(19)
C11 C10 H10 119.7
C9 C10 H10 119.7
C10 C11 C12 119.8(2)
C10 C11 H11 120.1
C12 C11 H11 120.1
C13 C12 C11 120.74(18)
C13 C12 H12 119.6
C11 C12 H12 119.6
C12 C13 C14 121.5(2)
C12 C13 H13 119.3
C14 C13 H13 119.3
C13 C14 C9 117.67(18)
C13 C14 C15 122.93(17)
C9 C14 C15 119.40(15)
C16 C15 C20 117.96(18)
C16 C15 C14 122.19(17)
C20 C15 C14 119.83(15)
C17 C16 C15 121.57(18)
C17 C16 H16 119.2
C15 C16 H16 119.2
C16 C17 C18 120.26(18)
C16 C17 H17 119.9
C18 C17 H17 119.9
C19 C18 C17 120.1(2)
C19 C18 H18 120.0
C17 C18 H18 120.0
C18 C19 C20 121.28(18)
C18 C19 H19 119.4
C20 C19 H19 119.4
C19 C20 C15 118.80(15)
C19 C20 C7 122.17(15)
C15 C20 C7 119.02(16)
C26 C21 C22 117.5(2)
C26 C21 N2 121.14(19)
C22 C21 N2 121.33(17)
C23 C22 C21 121.5(2)
C23 C22 H22 119.3
C21 C22 H22 119.3
C24 C23 C22 120.6(3)
C24 C23 H23 119.7
C22 C23 H23 119.7
C23 C24 C25 118.6(3)
C23 C24 H24 120.7
C25 C24 H24 120.7
C24 C25 C26 121.5(2)
C24 C25 H25 119.2
C26 C25 H25 119.2
C25 C26 C21 120.3(2)
C25 C26 H26 119.9
C21 C26 H26 119.9
C28 C27 C32 120.43(16)
C28 C27 N1 119.49(16)
C32 C27 N1 120.05(16)
C27 C28 C29 121.11(18)
C27 C28 H28 119.4
C29 C28 H28 119.4
C30 C29 C28 120.44(19)
C30 C29 H29 119.8
C28 C29 H29 119.8
C29 C30 C31 119.14(16)
C29 C30 C42 122.13(19)
C31 C30 C42 118.71(18)
C30 C31 C32 120.06(16)
C30 C31 C40 119.70(16)
C32 C31 C40 120.24(18)
C27 C32 C31 118.67(17)
C27 C32 C33 123.58(16)
C31 C32 C33 117.74(16)
C34 C33 C32 121.64(18)
C34 C33 H33 119.2
C32 C33 H33 119.2
C33 C34 C35 122.0(2)
C33 C34 H34 119.0
C35 C34 H34 119.0
C36 C35 C40 119.1(2)
C36 C35 C34 122.8(2)
C40 C35 C34 118.09(18)
C37 C36 C35 121.0(3)
C37 C36 H36 119.5
C35 C36 H36 119.5
C36 C37 C38 120.5(2)
C36 C37 H37 119.7
C38 C37 H37 119.7
C37 C38 C39 121.3(2)
C37 C38 H38 119.4
C39 C38 H38 119.4
C38 C39 C41 122.9(2)
C38 C39 C40 118.3(2)
C41 C39 C40 118.77(19)
C39 C40 C35 119.78(18)
C39 C40 C31 120.03(19)
C35 C40 C31 120.19(17)
C42 C41 C39 122.10(19)
C42 C41 H41 119.0
C39 C41 H41 119.0
C41 C42 C30 120.6(2)
C41 C42 H42 119.7
C30 C42 H42 119.7

loop_
_geom_bond_atom_site_label_1
_geom_bond_atom_site_label_2
_geom_bond_distance
N1 C7 1.429(2)
N1 C1 1.434(2)
N1 C27 1.454(2)
N2 C21 1.424(2)
N2 C6 1.427(2)
N2 C8 1.430(2)
C1 C6 1.387(2)
C1 C2 1.390(3)
C2 C3 1.382(3)
C2 H2 0.9300
C3 C4 1.372(3)
C3 H3 0.9300
C4 C5 1.371(3)
C4 H4 0.9300
C5 C6 1.393(2)
C5 H5 0.9300
C7 C8 1.354(2)
C7 C20 1.446(2)
C8 C9 1.437(2)
C9 C10 1.407(3)
C9 C14 1.412(2)
C10 C11 1.371(3)
C10 H10 0.9300
C11 C12 1.383(3)
C11 H11 0.9300
C12 C13 1.365(3)
C12 H12 0.9300
C13 C14 1.403(3)
C13 H13 0.9300
C14 C15 1.456(3)
C15 C16 1.408(2)
C15 C20 1.418(2)
C16 C17 1.361(3)
C16 H16 0.9300
C17 C18 1.384(3)
C17 H17 0.9300
C18 C19 1.364(3)
C18 H18 0.9300
C19 C20 1.404(2)
C19 H19 0.9300
C21 C26 1.385(3)
C21 C22 1.390(3)
C22 C23 1.372(3)
C22 H22 0.9300
C23 C24 1.368(4)
C23 H23 0.9300
C24 C25 1.371(4)
C24 H24 0.9300
C25 C26 1.379(3)
C25 H25 0.9300
C26 H26 0.9300
C27 C28 1.377(3)
C27 C32 1.401(2)
C28 C29 1.392(3)
C28 H28 0.9300
C29 C30 1.385(3)
C29 H29 0.9300
C30 C31 1.419(3)
C30 C42 1.440(3)
C31 C32 1.421(2)
C31 C40 1.428(2)
C32 C33 1.440(3)
C33 C34 1.347(3)
C33 H33 0.9300
C34 C35 1.428(3)
C34 H34 0.9300
C35 C36 1.392(3)
C35 C40 1.420(3)
C36 C37 1.374(3)
C36 H36 0.9300
C37 C38 1.374(4)
C37 H37 0.9300
C38 C39 1.403(3)
C38 H38 0.9300
C39 C41 1.415(3)
C39 C40 1.417(3)
C41 C42 1.355(3)
C41 H41 0.9300
C42 H42 0.9300

loop_
_geom_torsion_atom_site_label_1
_geom_torsion_atom_site_label_2
_geom_torsion_atom_site_label_3
_geom_torsion_atom_site_label_4
_geom_torsion
C7 N1 C1 C6 -27.6(2)
C27 N1 C1 C6 115.10(18)
C7 N1 C1 C2 149.21(17)
C27 N1 C1 C2 -68.1(2)
C6 C1 C2 C3 2.2(3)
N1 C1 C2 C3 -174.57(18)
C1 C2 C3 C4 1.5(3)
C2 C3 C4 C5 -2.1(4)
C3 C4 C5 C6 -1.0(3)
C2 C1 C6 C5 -5.3(3)
N1 C1 C6 C5 171.57(16)
C2 C1 C6 N2 176.22(16)
N1 C1 C6 N2 -6.9(2)
C4 C5 C6 C1 4.8(3)
C4 C5 C6 N2 -176.83(18)
C21 N2 C6 C1 -104.67(18)
C8 N2 C6 C1 39.7(2)
C21 N2 C6 C5 76.9(2)
C8 N2 C6 C5 -138.77(17)
C1 N1 C7 C8 28.9(2)
C27 N1 C7 C8 -112.93(18)
C1 N1 C7 C20 -144.53(15)
C27 N1 C7 C20 73.6(2)
N1 C7 C8 N2 4.6(2)
C20 C7 C8 N2 178.00(14)
N1 C7 C8 C9 -171.86(15)
C20 C7 C8 C9 1.5(3)
C21 N2 C8 C7 105.73(18)
C6 N2 C8 C7 -38.9(2)
C21 N2 C8 C9 -77.66(19)
C6 N2 C8 C9 137.72(16)
C7 C8 C9 C10 178.76(17)
N2 C8 C9 C10 2.3(3)
C7 C8 C9 C14 -2.0(3)
N2 C8 C9 C14 -178.50(15)
C14 C9 C10 C11 -1.4(3)
C8 C9 C10 C11 177.87(18)
C9 C10 C11 C12 1.0(3)
C10 C11 C12 C13 0.2(3)
C11 C12 C13 C14 -1.1(3)
C12 C13 C14 C9 0.7(3)
C12 C13 C14 C15 -179.26(18)
C10 C9 C14 C13 0.5(3)
C8 C9 C14 C13 -178.75(16)
C10 C9 C14 C15 -179.52(16)
C8 C9 C14 C15 1.2(2)
C13 C14 C15 C16 -1.8(3)
C9 C14 C15 C16 178.24(16)
C13 C14 C15 C20 179.93(17)
C9 C14 C15 C20 0.0(2)
C20 C15 C16 C17 -1.3(3)
C14 C15 C16 C17 -179.60(18)
C15 C16 C17 C18 -0.1(3)
C16 C17 C18 C19 1.3(3)
C17 C18 C19 C20 -1.1(3)
C18 C19 C20 C15 -0.3(3)
C18 C19 C20 C7 -179.99(17)
C16 C15 C20 C19 1.5(2)
C14 C15 C20 C19 179.86(16)
C16 C15 C20 C7 -178.83(15)
C14 C15 C20 C7 -0.5(2)
C8 C7 C20 C19 179.41(16)
N1 C7 C20 C19 -7.2(2)
C8 C7 C20 C15 -0.2(2)
N1 C7 C20 C15 173.13(14)
C6 N2 C21 C26 -32.8(2)
C8 N2 C21 C26 -174.88(15)
C6 N2 C21 C22 147.81(16)
C8 N2 C21 C22 5.8(2)
C26 C21 C22 C23 1.3(3)
N2 C21 C22 C23 -179.33(17)
C21 C22 C23 C24 -0.6(3)
C22 C23 C24 C25 -0.4(3)
C23 C24 C25 C26 0.7(4)
C24 C25 C26 C21 0.0(3)
C22 C21 C26 C25 -1.0(3)
N2 C21 C26 C25 179.64(17)
C7 N1 C27 C28 50.6(2)
C1 N1 C27 C28 -90.30(19)
C7 N1 C27 C32 -131.46(16)
C1 N1 C27 C32 87.67(19)
C32 C27 C28 C29 -2.7(3)
N1 C27 C28 C29 175.23(15)
C27 C28 C29 C30 -0.9(3)
C28 C29 C30 C31 2.7(3)
C28 C29 C30 C42 -175.71(16)
C29 C30 C31 C32 -1.0(2)
C42 C30 C31 C32 177.47(15)
C29 C30 C31 C40 179.51(15)
C42 C30 C31 C40 -2.1(2)
C28 C27 C32 C31 4.3(2)
N1 C27 C32 C31 -173.61(13)
C28 C27 C32 C33 -174.65(16)
N1 C27 C32 C33 7.4(2)
C30 C31 C32 C27 -2.5(2)
C40 C31 C32 C27 177.03(14)
C30 C31 C32 C33 176.54(15)
C40 C31 C32 C33 -3.9(2)
C27 C32 C33 C34 -178.92(17)
C31 C32 C33 C34 2.1(2)
C32 C33 C34 C35 1.0(3)
C33 C34 C35 C36 178.50(19)
C33 C34 C35 C40 -2.2(3)
C40 C35 C36 C37 2.6(3)
C34 C35 C36 C37 -178.17(19)
C35 C36 C37 C38 -2.0(3)
C36 C37 C38 C39 -0.2(3)
C37 C38 C39 C41 -178.6(2)
C37 C38 C39 C40 1.8(3)
C38 C39 C40 C35 -1.2(2)
C41 C39 C40 C35 179.15(16)
C38 C39 C40 C31 178.23(16)
C41 C39 C40 C31 -1.4(2)
C36 C35 C40 C39 -0.9(3)
C34 C35 C40 C39 179.78(16)
C36 C35 C40 C31 179.62(16)
C34 C35 C40 C31 0.3(2)
C30 C31 C40 C39 2.8(2)
C32 C31 C40 C39 -176.69(14)
C30 C31 C40 C35 -177.70(15)
C32 C31 C40 C35 2.8(2)
C38 C39 C41 C42 179.52(18)
C40 C39 C41 C42 -0.9(3)
C39 C41 C42 C30 1.7(3)
C29 C30 C42 C41 178.22(17)
C31 C30 C42 C41 -0.2(3)
